data_4502823
loop_
_publ_author_name
'Bhattacharya, Suman'
'Saha, Binoy K.'

_publ_section_title
;
 Isostructurality in the Guest Free Forms and in the Clathrates of
 1,3,5-Triethyl-2,4,6-tris(4-halophenoxy)methylbenzenes
;
_journal_issue 1
_journal_name_full 'Crystal Growth &amp; Design'
_journal_page_first 169
_journal_paper_doi 10.1021/cg2009144
_journal_volume 12
_journal_year 2012
_chemical_formula_moiety 'C36 H42 O3'
_chemical_formula_sum 'C36 H42 O3'
_chemical_formula_weight 522.70
_chemical_name_common 1Me
_chemical_name_systematic
;
1,3,5-triethyl-2,4,6-tris(4-methylphenoxy)methylbenzenes
;
_space_group_crystal_system monoclinic
_space_group_IT_number 14
_space_group_name_Hall '-P 2yn'
_space_group_name_H-M_alt 'P 1 21/n 1'
_symmetry_space_group_name_Hall '-P 2yn'
_symmetry_space_group_name_H-M 'P 1 21/n 1'
_atom_sites_solution_hydrogens geom
_atom_sites_solution_primary direct
_atom_sites_solution_secondary difmap
_audit_creation_date 2011-09-22
_audit_creation_method
;
  Olex2 1.1
  (compiled 2011.08.18 svn.r1932, GUI svn.r3819)
;
_cell_angle_alpha 90.00
_cell_angle_beta 96.584(7)
_cell_angle_gamma 90.00
_cell_formula_units_Z 4
_cell_length_a 10.3507(7)
_cell_length_b 19.1256(12)
_cell_length_c 15.2676(12)
_cell_measurement_reflns_used 2684
_cell_measurement_temperature 298(2)
_cell_measurement_theta_max 29.1577
_cell_measurement_theta_min 2.6805
_cell_volume 3002.5(4)
_computing_cell_refinement
;
CrysAlisPro, Oxford Diffraction Ltd.,
Version 1.171.34.44 (release 25-10-2010 CrysAlis171 .NET)
(compiled Oct 25 2010,18:11:34)
;
_computing_data_collection
;
CrysAlisPro, Oxford Diffraction Ltd.,
Version 1.171.34.44 (release 25-10-2010 CrysAlis171 .NET)
(compiled Oct 25 2010,18:11:34)
;
_computing_data_reduction
;
CrysAlisPro, Oxford Diffraction Ltd.,
Version 1.171.34.44 (release 25-10-2010 CrysAlis171 .NET)
(compiled Oct 25 2010,18:11:34)
;
_computing_molecular_graphics
;
O. V. Dolomanov, L. J. Bourhis, R. J. Gildea, J. A. K. Howard and H. Puschmann,
OLEX2: a complete structure solution, refinement and analysis program.
J. Appl. Cryst. (2009). 42, 339-341.
;
_computing_publication_material
;
O. V. Dolomanov, L. J. Bourhis, R. J. Gildea, J. A. K. Howard and H. Puschmann,
OLEX2: a complete structure solution, refinement and analysis program.
J. Appl. Cryst. (2009). 42, 339-341.
;
_computing_structure_refinement
;
XL, G.M. Sheldrick, Acta Cryst.
(2008). A64, 112-122
;
_computing_structure_solution 'SHELXS-97 (Sheldrick, 1990)'
_diffrn_ambient_temperature 298(2)
_diffrn_detector_area_resol_mean 15.9821
_diffrn_measured_fraction_theta_full 0.999
_diffrn_measured_fraction_theta_max 0.860
_diffrn_measurement_details
;
  1 omega   -7.00   87.00   1.0000   40.0000
omega____ theta____ kappa____ phi______ frames
    -       19.0585   77.0000  120.0000 94

  2 omega   -4.00   52.00   1.0000   40.0000
omega____ theta____ kappa____ phi______ frames
    -       19.0585 -118.0000 -151.0000 56

  3 omega  -45.00   47.00   1.0000   40.0000
omega____ theta____ kappa____ phi______ frames
    -       19.0585  -77.0000    0.0000 92
;
_diffrn_measurement_device_type 'Xcalibur, Eos'
_diffrn_measurement_method '\w scans'
_diffrn_orient_matrix_UB_11 0.0272588000
_diffrn_orient_matrix_UB_12 -0.0111723000
_diffrn_orient_matrix_UB_13 0.0424144000
_diffrn_orient_matrix_UB_21 -0.0005467000
_diffrn_orient_matrix_UB_22 0.0349473000
_diffrn_orient_matrix_UB_23 0.0154108000
_diffrn_orient_matrix_UB_31 -0.0634218000
_diffrn_orient_matrix_UB_32 -0.0051109000
_diffrn_orient_matrix_UB_33 0.0123183000
_diffrn_radiation_monochromator graphite
_diffrn_radiation_type 'Mo K\a'
_diffrn_radiation_wavelength 0.7107
_diffrn_reflns_av_R_equivalents 0.0519
_diffrn_reflns_av_unetI/netI 0.1092
_diffrn_reflns_limit_h_max 13
_diffrn_reflns_limit_h_min -12
_diffrn_reflns_limit_k_max 22
_diffrn_reflns_limit_k_min -26
_diffrn_reflns_limit_l_max 20
_diffrn_reflns_limit_l_min -19
_diffrn_reflns_number 15117
_diffrn_reflns_theta_full 25.00
_diffrn_reflns_theta_max 29.22
_diffrn_reflns_theta_min 2.69
_diffrn_source 'Enhance (Mo) X-ray Source'
_exptl_absorpt_coefficient_mu 0.072
_exptl_absorpt_correction_T_max 0.986
_exptl_absorpt_correction_T_min 0.977
_exptl_absorpt_correction_type multi-scan
_exptl_absorpt_process_details
;
CrysAlisPro, Oxford Diffraction Ltd.,
Version 1.171.34.44 (release 25-10-2010 CrysAlis171 .NET)
(compiled Oct 25 2010,18:11:34)
Empirical absorption correction using spherical harmonics,
 implemented in SCALE3 ABSPACK scaling algorithm.
;
_exptl_crystal_colour colorless
_exptl_crystal_density_diffrn 1.156
_exptl_crystal_density_method 'not measured'
_exptl_crystal_description needle
_exptl_crystal_F_000 1128
_exptl_crystal_size_max 0.36
_exptl_crystal_size_mid 0.27
_exptl_crystal_size_min 0.20
_refine_diff_density_max 0.264
_refine_diff_density_min -0.161
_refine_diff_density_rms 0.034
_refine_ls_extinction_method none
_refine_ls_goodness_of_fit_ref 0.995
_refine_ls_hydrogen_treatment constr
_refine_ls_matrix_type full
_refine_ls_number_parameters 358
_refine_ls_number_reflns 8158
_refine_ls_number_restraints 0
_refine_ls_restrained_S_all 0.995
_refine_ls_R_factor_all 0.2135
_refine_ls_R_factor_gt 0.0740
_refine_ls_shift/su_max 0.000
_refine_ls_shift/su_mean 0.000
_refine_ls_structure_factor_coef Fsqd
_refine_ls_weighting_details 'calc w=1/[\s^2^(Fo^2^)+(0.0543P)^2^+0.0000P] where P=(Fo^2^+2Fc^2^)/3'
_refine_ls_weighting_scheme calc
_refine_ls_wR_factor_gt 0.1339
_refine_ls_wR_factor_ref 0.1910
_reflns_number_gt 2649
_reflns_number_total 8158
_reflns_threshold_expression >2sigma(I)
_cod_data_source_file cg2009144_si_001.cif
_cod_data_source_block 1Me
_cod_database_code 4502823

loop_
_space_group_symop_id
_space_group_symop_operation_xyz
1 'x, y, z'
2 '-x+1/2, y+1/2, -z+1/2'
3 '-x, -y, -z'
4 'x-1/2, -y-1/2, z-1/2'

loop_
_atom_site_label
_atom_site_type_symbol
_atom_site_fract_x
_atom_site_fract_y
_atom_site_fract_z
_atom_site_U_iso_or_equiv
_atom_site_adp_type
_atom_site_occupancy
_atom_site_symmetry_multiplicity
_atom_site_calc_flag
_atom_site_refinement_flags
O1 O 0.55647(18) 0.02027(10) 0.26755(13) 0.0694(6) Uani 1 1 d .
O2 O 0.15973(17) 0.00863(10) -0.07131(13) 0.0613(6) Uani 1 1 d .
C4 C 0.3603(2) -0.11840(14) 0.01326(19) 0.0478(7) Uani 1 1 d .
C3 C 0.3386(2) -0.04641(14) 0.01535(19) 0.0463(7) Uani 1 1 d .
C2 C 0.3587(2) -0.00911(14) 0.09493(19) 0.0484(7) Uani 1 1 d .
O3 O 0.31886(18) -0.26730(10) 0.08243(14) 0.0727(7) Uani 1 1 d .
C1 C 0.4052(2) -0.04467(15) 0.1724(2) 0.0496(7) Uani 1 1 d .
C5 C 0.4102(2) -0.15248(14) 0.0907(2) 0.0515(7) Uani 1 1 d .
C30 C 0.3337(3) -0.33937(16) 0.0776(2) 0.0637(9) Uani 1 1 d .
C16 C 0.5854(3) 0.07676(15) 0.3217(2) 0.0562(8) Uani 1 1 d .
C10 C 0.3317(3) 0.06840(14) 0.0982(2) 0.0639(9) Uani 1 1 d .
H10A H 0.3424 0.0887 0.0412 0.077 Uiso 1 1 calc R
H10B H 0.3952 0.0898 0.1416 0.077 Uiso 1 1 calc R
C7 C 0.4254(3) -0.00498(15) 0.25778(19) 0.0612(8) Uani 1 1 d .
H7A H 0.3649 0.0338 0.2567 0.073 Uiso 1 1 calc R
H7B H 0.4114 -0.0354 0.3066 0.073 Uiso 1 1 calc R
C23 C 0.1118(3) 0.06057(15) -0.1287(2) 0.0532(8) Uani 1 1 d .
C6 C 0.4354(3) -0.11556(15) 0.1698(2) 0.0550(8) Uani 1 1 d .
C8 C 0.2956(3) -0.00702(15) -0.06837(19) 0.0589(8) Uani 1 1 d .
H8A H 0.3450 0.0360 -0.0700 0.071 Uiso 1 1 calc R
H8B H 0.3109 -0.0351 -0.1190 0.071 Uiso 1 1 calc R
C24 C -0.0069(3) 0.08852(15) -0.1140(2) 0.0632(9) Uani 1 1 d .
H24 H -0.0519 0.0704 -0.0697 0.076 Uiso 1 1 calc R
C25 C -0.0584(3) 0.14326(17) -0.1650(2) 0.0678(9) Uani 1 1 d .
H25 H -0.1380 0.1620 -0.1542 0.081 Uiso 1 1 calc R
C9 C 0.4383(3) -0.22944(14) 0.0890(2) 0.0654(9) Uani 1 1 d .
H9A H 0.4846 -0.2404 0.0389 0.078 Uiso 1 1 calc R
H9B H 0.4926 -0.2428 0.1423 0.078 Uiso 1 1 calc R
C28 C 0.1751(3) 0.08579(16) -0.1961(2) 0.0667(9) Uani 1 1 d .
H28 H 0.2537 0.0664 -0.2078 0.080 Uiso 1 1 calc R
C18 C 0.7401(3) 0.16449(19) 0.3658(2) 0.0804(10) Uani 1 1 d .
H18 H 0.8212 0.1845 0.3619 0.096 Uiso 1 1 calc R
C17 C 0.7056(3) 0.10634(17) 0.3162(2) 0.0727(10) Uani 1 1 d .
H17 H 0.7622 0.0872 0.2796 0.087 Uiso 1 1 calc R
C33 C 0.3487(3) -0.48421(18) 0.0677(3) 0.0732(10) Uani 1 1 d .
C35 C 0.3944(3) -0.37700(18) 0.1473(2) 0.0748(10) Uani 1 1 d .
H35 H 0.4305 -0.3542 0.1982 0.090 Uiso 1 1 calc R
C34 C 0.4013(3) -0.44909(18) 0.1410(3) 0.0788(10) Uani 1 1 d .
H34 H 0.4429 -0.4743 0.1882 0.095 Uiso 1 1 calc R
C11 C 0.1957(3) 0.08546(14) 0.1211(2) 0.0798(10) Uani 1 1 d .
H11A H 0.1324 0.0707 0.0739 0.120 Uiso 1 1 calc R
H11B H 0.1882 0.1350 0.1296 0.120 Uiso 1 1 calc R
H11C H 0.1810 0.0615 0.1744 0.120 Uiso 1 1 calc R
C31 C 0.2819(3) -0.37372(19) 0.0036(2) 0.0773(10) Uani 1 1 d .
H31 H 0.2419 -0.3486 -0.0442 0.093 Uiso 1 1 calc R
C19 C 0.6606(3) 0.19458(17) 0.4209(2) 0.0671(9) Uani 1 1 d .
C12 C 0.3276(3) -0.15883(15) -0.0708(2) 0.0670(9) Uani 1 1 d .
H12A H 0.3714 -0.2037 -0.0652 0.080 Uiso 1 1 calc R
H12B H 0.3605 -0.1336 -0.1187 0.080 Uiso 1 1 calc R
C26 C 0.0049(3) 0.17113(17) -0.2317(2) 0.0665(9) Uani 1 1 d .
C27 C 0.1200(3) 0.14074(18) -0.2464(2) 0.0738(10) Uani 1 1 d .
H27 H 0.1632 0.1577 -0.2922 0.089 Uiso 1 1 calc R
C21 C 0.5044(3) 0.10445(17) 0.3767(2) 0.0764(10) Uani 1 1 d .
H21 H 0.4241 0.0839 0.3816 0.092 Uiso 1 1 calc R
C14 C 0.5033(3) -0.15087(17) 0.2550(2) 0.0821(11) Uani 1 1 d .
H14A H 0.5691 -0.1832 0.2394 0.099 Uiso 1 1 calc R
H14B H 0.5458 -0.1155 0.2936 0.099 Uiso 1 1 calc R
C20 C 0.5429(3) 0.16392(18) 0.4258(2) 0.0815(11) Uani 1 1 d .
H20 H 0.4868 0.1831 0.4627 0.098 Uiso 1 1 calc R
C13 C 0.1828(3) -0.17107(17) -0.0940(2) 0.0899(12) Uani 1 1 d .
H13A H 0.1685 -0.1981 -0.1472 0.135 Uiso 1 1 calc R
H13B H 0.1391 -0.1269 -0.1026 0.135 Uiso 1 1 calc R
H13C H 0.1493 -0.1959 -0.0468 0.135 Uiso 1 1 calc R
C29 C -0.0492(3) 0.23330(18) -0.2842(2) 0.0958(13) Uani 1 1 d .
H29A H -0.0713 0.2198 -0.3446 0.144 Uiso 1 1 calc R
H29B H 0.0149 0.2698 -0.2808 0.144 Uiso 1 1 calc R
H29C H -0.1256 0.2499 -0.2606 0.144 Uiso 1 1 calc R
C32 C 0.2886(4) -0.4459(2) -0.0006(3) 0.0871(11) Uani 1 1 d .
H32 H 0.2514 -0.4687 -0.0510 0.104 Uiso 1 1 calc R
C22 C 0.7014(3) 0.25875(16) 0.4742(2) 0.0959(13) Uani 1 1 d .
H22A H 0.7718 0.2471 0.5183 0.144 Uiso 1 1 calc R
H22B H 0.6292 0.2758 0.5022 0.144 Uiso 1 1 calc R
H22C H 0.7292 0.2942 0.4360 0.144 Uiso 1 1 calc R
C15 C 0.4069(3) -0.18896(19) 0.3016(3) 0.1042(13) Uani 1 1 d .
H15A H 0.3683 -0.2257 0.2645 0.156 Uiso 1 1 calc R
H15B H 0.3405 -0.1572 0.3155 0.156 Uiso 1 1 calc R
H15C H 0.4496 -0.2088 0.3551 0.156 Uiso 1 1 calc R
C36 C 0.3558(4) -0.56289(17) 0.0630(3) 0.1117(14) Uani 1 1 d .
H36A H 0.4084 -0.5762 0.0179 0.168 Uiso 1 1 calc R
H36B H 0.2698 -0.5816 0.0493 0.168 Uiso 1 1 calc R
H36C H 0.3937 -0.5809 0.1187 0.168 Uiso 1 1 calc R

loop_
_atom_site_aniso_label
_atom_site_aniso_U_11
_atom_site_aniso_U_22
_atom_site_aniso_U_33
_atom_site_aniso_U_23
_atom_site_aniso_U_13
_atom_site_aniso_U_12
O1 0.0570(13) 0.0731(15) 0.0787(17) -0.0293(12) 0.0111(11) -0.0089(11)
O2 0.0488(12) 0.0648(14) 0.0715(15) 0.0185(11) 0.0123(10) 0.0014(10)
C4 0.0424(16) 0.0477(19) 0.055(2) -0.0052(16) 0.0117(14) 0.0015(13)
C3 0.0449(16) 0.0454(18) 0.050(2) 0.0028(15) 0.0123(13) 0.0047(13)
C2 0.0475(16) 0.0426(18) 0.058(2) -0.0019(15) 0.0171(14) -0.0002(13)
O3 0.0647(14) 0.0463(14) 0.109(2) 0.0018(12) 0.0185(12) 0.0018(10)
C1 0.0483(17) 0.0454(19) 0.056(2) -0.0041(16) 0.0089(14) -0.0064(13)
C5 0.0505(17) 0.0429(18) 0.063(2) -0.0043(16) 0.0140(15) 0.0029(14)
C30 0.067(2) 0.045(2) 0.083(3) 0.001(2) 0.0224(19) -0.0009(16)
C16 0.0566(19) 0.057(2) 0.055(2) -0.0080(16) 0.0060(16) -0.0022(15)
C10 0.085(2) 0.0429(19) 0.066(2) -0.0018(15) 0.0216(18) -0.0001(15)
C7 0.063(2) 0.060(2) 0.061(2) -0.0065(16) 0.0087(16) -0.0087(16)
C23 0.0541(18) 0.0532(19) 0.052(2) 0.0081(16) 0.0058(15) -0.0023(15)
C6 0.0602(19) 0.052(2) 0.054(2) 0.0108(17) 0.0095(15) 0.0025(15)
C8 0.0541(18) 0.063(2) 0.061(2) 0.0070(16) 0.0145(15) 0.0067(15)
C24 0.0446(18) 0.074(2) 0.072(2) 0.0157(18) 0.0123(16) -0.0057(16)
C25 0.0439(17) 0.078(2) 0.081(3) 0.012(2) 0.0038(17) 0.0036(16)
C9 0.0593(19) 0.051(2) 0.087(3) -0.0027(17) 0.0129(17) 0.0025(15)
C28 0.0558(19) 0.085(2) 0.062(2) 0.0127(19) 0.0176(17) 0.0047(17)
C18 0.069(2) 0.093(3) 0.079(3) -0.014(2) 0.009(2) -0.022(2)
C17 0.060(2) 0.087(3) 0.072(3) -0.019(2) 0.0101(17) -0.0124(18)
C33 0.083(2) 0.058(2) 0.082(3) 0.000(2) 0.027(2) -0.0047(19)
C35 0.098(3) 0.052(2) 0.073(3) 0.0028(19) 0.006(2) 0.0003(19)
C34 0.092(3) 0.061(3) 0.084(3) 0.011(2) 0.013(2) 0.0007(19)
C11 0.099(3) 0.057(2) 0.087(3) 0.0007(18) 0.026(2) 0.0209(18)
C31 0.095(3) 0.068(3) 0.070(3) 0.002(2) 0.012(2) 0.008(2)
C19 0.071(2) 0.063(2) 0.065(2) -0.0084(18) -0.0046(19) -0.0024(18)
C12 0.081(2) 0.058(2) 0.064(2) -0.0114(17) 0.0171(17) 0.0003(17)
C26 0.0490(19) 0.077(2) 0.072(2) 0.0154(19) -0.0013(17) -0.0053(17)
C27 0.066(2) 0.097(3) 0.059(2) 0.026(2) 0.0119(18) -0.0019(19)
C21 0.062(2) 0.083(3) 0.087(3) -0.033(2) 0.0215(19) -0.0163(18)
C14 0.093(3) 0.066(2) 0.092(3) 0.003(2) 0.029(2) -0.0072(19)
C20 0.071(2) 0.088(3) 0.088(3) -0.033(2) 0.018(2) -0.002(2)
C13 0.098(3) 0.081(3) 0.087(3) -0.020(2) -0.004(2) -0.022(2)
C29 0.075(2) 0.100(3) 0.108(3) 0.051(2) -0.009(2) 0.003(2)
C32 0.109(3) 0.066(3) 0.086(3) -0.015(2) 0.012(2) -0.002(2)
C22 0.103(3) 0.077(3) 0.103(3) -0.023(2) -0.010(2) -0.012(2)
C15 0.095(3) 0.109(3) 0.110(3) 0.017(3) 0.019(2) -0.003(2)
C36 0.137(3) 0.052(2) 0.151(4) -0.009(2) 0.032(3) -0.009(2)

loop_
_atom_type_symbol
_atom_type_description
_atom_type_scat_dispersion_real
_atom_type_scat_dispersion_imag
_atom_type_scat_source
C C 0.0033 0.0016 'International Tables Vol C Tables 4.2.6.8 and 6.1.1.4'
H H 0.0000 0.0000 'International Tables Vol C Tables 4.2.6.8 and 6.1.1.4'
O O 0.0106 0.0060 'International Tables Vol C Tables 4.2.6.8 and 6.1.1.4'

loop_
_geom_angle_atom_site_label_1
_geom_angle_atom_site_label_2
_geom_angle_atom_site_label_3
_geom_angle
C16 O1 C7 117.8(2)
C23 O2 C8 116.8(2)
C3 C4 C12 120.4(3)
C5 C4 C3 119.1(3)
C5 C4 C12 120.5(3)
C4 C3 C2 120.9(3)
C4 C3 C8 120.4(3)
C2 C3 C8 118.7(3)
C3 C2 C10 121.2(3)
C1 C2 C3 119.1(3)
C1 C2 C10 119.7(3)
C30 O3 C9 114.0(2)
C2 C1 C7 119.2(3)
C6 C1 C2 120.3(3)
C6 C1 C7 120.5(3)
C4 C5 C6 120.7(3)
C4 C5 C9 119.8(3)
C6 C5 C9 119.6(3)
C35 C30 O3 121.4(3)
C31 C30 O3 119.1(3)
C31 C30 C35 119.4(3)
O1 C16 C17 115.0(3)
C21 C16 O1 124.8(3)
C21 C16 C17 120.2(3)
C2 C10 C11 113.4(2)
O1 C7 C1 107.3(2)
O2 C23 C24 115.9(3)
C28 C23 O2 124.3(3)
C28 C23 C24 119.8(3)
C1 C6 C5 119.8(3)
C1 C6 C14 118.6(3)
C5 C6 C14 121.6(3)
O2 C8 C3 108.9(2)
C25 C24 C23 119.7(3)
C24 C25 C26 121.8(3)
O3 C9 C5 109.3(2)
C23 C28 C27 118.9(3)
C17 C18 C19 123.0(3)
C18 C17 C16 118.7(3)
C34 C33 C36 120.9(4)
C32 C33 C34 117.8(3)
C32 C33 C36 121.4(4)
C30 C35 C34 119.3(3)
C33 C34 C35 121.9(3)
C30 C31 C32 120.1(3)
C18 C19 C22 121.6(3)
C20 C19 C18 117.2(3)
C20 C19 C22 121.2(3)
C4 C12 C13 113.5(2)
C25 C26 C29 121.3(3)
C27 C26 C25 117.0(3)
C27 C26 C29 121.7(3)
C26 C27 C28 122.8(3)
C16 C21 C20 119.4(3)
C15 C14 C6 110.5(3)
C19 C20 C21 121.6(3)
C33 C32 C31 121.5(3)

loop_
_geom_bond_atom_site_label_1
_geom_bond_atom_site_label_2
_geom_bond_distance
O1 C16 1.372(3)
O1 C7 1.431(3)
O2 C23 1.379(3)
O2 C8 1.434(3)
C4 C3 1.396(3)
C4 C5 1.396(4)
C4 C12 1.503(4)
C3 C2 1.404(4)
C3 C8 1.506(3)
C2 C1 1.401(3)
C2 C10 1.510(3)
O3 C30 1.390(3)
O3 C9 1.426(3)
C1 C7 1.502(4)
C1 C6 1.393(4)
C5 C6 1.398(4)
C5 C9 1.501(3)
C30 C35 1.376(4)
C30 C31 1.363(4)
C16 C17 1.378(4)
C16 C21 1.361(4)
C10 C11 1.524(4)
C23 C24 1.382(4)
C23 C28 1.368(4)
C6 C14 1.559(4)
C24 C25 1.375(4)
C25 C26 1.379(4)
C28 C27 1.386(4)
C18 C17 1.370(4)
C18 C19 1.370(4)
C33 C34 1.365(4)
C33 C32 1.364(4)
C33 C36 1.509(4)
C35 C34 1.384(4)
C31 C32 1.383(4)
C19 C20 1.362(4)
C19 C22 1.505(4)
C12 C13 1.518(4)
C26 C27 1.368(4)
C26 C29 1.506(4)
C21 C20 1.395(4)
C14 C15 1.482(4)
